data_1535167
loop_
_publ_author_name
'McMullan, R.K.'
'Thomas, R.'
'Nagle, J.F.'

_publ_section_title
;
 Structures of the paraelectric and ferroelectric phases of Na D3 (Se O3)2
 by neutron diffraction: A vertex model for the ordered ferroelectric
 state
;
_journal_name_full 'Journal of Chemical Physics'
_journal_page_first 537
_journal_page_last 547
_journal_volume 77
_journal_year 1982
_chemical_formula_sum 'D2.808 H0.192 Na O6 Se2'
_chemical_name_systematic 'Na (D2.808 H0.192) (Se O3)2'
_space_group_IT_number 14
_symmetry_space_group_name_Hall '-P 2yn'
_symmetry_space_group_name_H-M 'P 1 21/n 1'
_cell_angle_alpha 90
_cell_angle_beta 91.16
_cell_angle_gamma 90
_cell_formula_units_Z 2
_cell_length_a 10.365
_cell_length_b 4.85
_cell_length_c 5.792
_cell_volume 291.106
_citation_journal_id_ASTM JCPSA6
_cod_data_source_file McMullan_JCPSA6_1982_315.cif
_cod_data_source_block H0.192D2.808Na1O6Se2
_cod_original_cell_volume 291.1056
_cod_original_sg_symbol_Hall '-P 2ybc (x-z,y,z)'
_cod_original_formula_sum 'H0.192 D2.808 Na1 O6 Se2'
_cod_database_code 1535167

loop_
_symmetry_equiv_pos_as_xyz
x,y,z
-x+1/2,y+1/2,-z+1/2
-x,-y,-z
x-1/2,-y-1/2,z-1/2

loop_
_atom_site_label
_atom_site_type_symbol
_atom_site_fract_x
_atom_site_fract_y
_atom_site_fract_z
_atom_site_occupancy
_atom_site_U_iso_or_equiv
D2 D+1 0.3196 0.0339 0.5539 0.468 0.0
H1 H+1 0.0168 0.0426 0.4776 0.032 0.0
D1 D+1 0.0168 0.0426 0.4776 0.468 0.0
O2 O-2 0.307 0.2107 0.4504 1 0.0
D3 D+1 0.1635 0.4622 0.8895 0.468 0.0
O3 O-2 0.1445 0.2907 0.7875 1 0.0
O1 O-2 0.0525 0.1926 0.3737 1 0.0
Se1 Se+4 0.169 0.3864 0.5061 1 0.0
Na1 Na+1 0 0 0 1 0.0
H3 H+1 0.1635 0.4622 0.8895 0.032 0.0
H2 H+1 0.3196 0.0339 0.5539 0.032 0.0
